data_7030694
loop_
_publ_author_name
'Silva, Telma F. S.'
'Mishra, Gopal S.'
'Guedes da Silva, M. F\'atima'
'Wanke, Riccardo'
'Martins, Lu\'isa M. D. R. S.'
'Pombeiro, Armando J. L.'

_publ_section_title
;
 CuII complexes bearing the 2,2,2-tris(1-pyrazolyl)ethanol or
 2,2,2-tris(1-pyrazolyl)ethyl methanesulfonate scorpionates. X-Ray
 structural characterization and application in the mild catalytic
 peroxidative oxidation of cyclohexane
;
_journal_coden_ASTM DTARAF
_journal_issue 42
_journal_name_full 'Dalton Transactions'
_journal_page_first 9207
_journal_page_last 9215
_journal_paper_doi 10.1039/b911990f
_journal_year 2009
_chemical_formula_moiety 'C11 H12 Cl2 Cu N6 O'
_chemical_formula_sum 'C11 H12 Cl2 Cu N6 O'
_chemical_formula_weight 378.71
_space_group_IT_number 61
_symmetry_cell_setting orthorhombic
_symmetry_space_group_name_Hall '-P 2ac 2ab'
_symmetry_space_group_name_H-M 'P b c a'
_atom_sites_solution_hydrogens geom
_atom_sites_solution_primary direct
_atom_sites_solution_secondary difmap
_audit_creation_method SHELXL-97
_cell_angle_alpha 90.00
_cell_angle_beta 90.00
_cell_angle_gamma 90.00
_cell_formula_units_Z 8
_cell_length_a 14.902(5)
_cell_length_b 13.026(5)
_cell_length_c 16.7628(11)
_cell_measurement_reflns_used 4073
_cell_measurement_temperature 293(2)
_cell_measurement_theta_max 28.07
_cell_measurement_theta_min 2.43
_cell_volume 3253.9(17)
_computing_cell_refinement 'Bruker SMART'
_computing_data_collection 'Bruker SMART'
_computing_data_reduction 'Bruker SAINT'
_computing_molecular_graphics 'Ortep-3 for Windows (Farrugia, 1997)'
_computing_publication_material 'WinGX publication routines (Farrugia, 1999)'
_computing_structure_refinement 'SHELXL-97 (Sheldrick, 2008)'
_computing_structure_solution 'SIR97 (Giacovazzo et al, 1997)'
_diffrn_ambient_temperature 293(2)
_diffrn_measured_fraction_theta_full 0.992
_diffrn_measured_fraction_theta_max 0.992
_diffrn_measurement_device_type 'CCD area detector'
_diffrn_measurement_method 'phi and omega scans'
_diffrn_radiation_monochromator graphite
_diffrn_radiation_source 'sealed tube'
_diffrn_radiation_type MoK\a
_diffrn_radiation_wavelength 0.71069
_diffrn_reflns_av_R_equivalents 0.0444
_diffrn_reflns_av_sigmaI/netI 0.0423
_diffrn_reflns_limit_h_max 20
_diffrn_reflns_limit_h_min -10
_diffrn_reflns_limit_k_max 16
_diffrn_reflns_limit_k_min -17
_diffrn_reflns_limit_l_max 22
_diffrn_reflns_limit_l_min -20
_diffrn_reflns_number 17189
_diffrn_reflns_theta_full 28.77
_diffrn_reflns_theta_max 28.77
_diffrn_reflns_theta_min 2.41
_exptl_absorpt_coefficient_mu 1.677
_exptl_absorpt_correction_T_max 0.8241
_exptl_absorpt_correction_T_min 0.7303
_exptl_absorpt_correction_type multi-scan
_exptl_absorpt_process_details sadabs
_exptl_crystal_colour green
_exptl_crystal_density_diffrn 1.546
_exptl_crystal_density_method 'not measured'
_exptl_crystal_description prism
_exptl_crystal_F_000 1528
_exptl_crystal_size_max 0.20
_exptl_crystal_size_mid 0.16
_exptl_crystal_size_min 0.12
_platon_squeeze_details
;
;
_refine_diff_density_max 0.443
_refine_diff_density_min -0.581
_refine_diff_density_rms 0.081
_refine_ls_extinction_method none
_refine_ls_goodness_of_fit_ref 1.066
_refine_ls_hydrogen_treatment constr
_refine_ls_matrix_type full
_refine_ls_number_parameters 187
_refine_ls_number_reflns 4202
_refine_ls_number_restraints 1
_refine_ls_restrained_S_all 1.396
_refine_ls_R_factor_all 0.0627
_refine_ls_R_factor_gt 0.0422
_refine_ls_shift/su_max 0.000
_refine_ls_shift/su_mean 0.000
_refine_ls_structure_factor_coef Fsqd
_refine_ls_weighting_details 'calc w=1/[\s^2^(Fo^2^)+(0.0609P)^2^+0.7249P] where P=(Fo^2^+2Fc^2^)/3'
_refine_ls_weighting_scheme calc
_refine_ls_wR_factor_gt 0.1135
_refine_ls_wR_factor_ref 0.1213
_reflns_number_gt 2966
_reflns_number_total 4202
_reflns_threshold_expression >2sigma(I)
_cod_duplicate_entry 7002622
_cod_data_source_file b911990f.txt
_cod_data_source_block compound3
_cod_original_cell_volume 3253.9(16)
_cod_database_code 7030694

loop_
_symmetry_equiv_pos_as_xyz
'x, y, z'
'-x+1/2, -y, z+1/2'
'x+1/2, -y+1/2, -z'
'-x, y+1/2, -z+1/2'
'-x, -y, -z'
'x-1/2, y, -z-1/2'
'-x-1/2, y-1/2, z'
'x, -y-1/2, z-1/2'

loop_
_atom_site_label
_atom_site_type_symbol
_atom_site_fract_x
_atom_site_fract_y
_atom_site_fract_z
_atom_site_U_iso_or_equiv
_atom_site_adp_type
_atom_site_occupancy
_atom_site_symmetry_multiplicity
_atom_site_calc_flag
_atom_site_refinement_flags
C1 C 0.4687(2) 0.8076(3) 0.79688(19) 0.0228(7) Uani 1 1 d .
C2 C 0.4418(3) 0.8363(3) 0.8823(2) 0.0316(8) Uani 1 1 d .
H2A H 0.4634 0.7840 0.9187 0.038 Uiso 1 1 calc R
H2B H 0.4700 0.9008 0.8966 0.038 Uiso 1 1 calc R
C11 C 0.3964(3) 0.5855(3) 0.6962(3) 0.0405(10) Uani 1 1 d .
H11 H 0.3891 0.5454 0.6507 0.049 Uiso 1 1 calc R
C12 C 0.3689(3) 0.5567(3) 0.7718(3) 0.0440(11) Uani 1 1 d .
H12 H 0.3403 0.4961 0.7865 0.053 Uiso 1 1 calc R
C13 C 0.3928(3) 0.6361(3) 0.8199(3) 0.0348(9) Uani 1 1 d .
H13 H 0.3844 0.6395 0.8748 0.042 Uiso 1 1 calc R
C14 C 0.6918(3) 0.7753(3) 0.7370(2) 0.0349(9) Uani 1 1 d .
H14 H 0.7357 0.7595 0.6996 0.042 Uiso 1 1 calc R
C15 C 0.7093(3) 0.8021(3) 0.8153(3) 0.0375(9) Uani 1 1 d .
H15 H 0.7653 0.8077 0.8394 0.045 Uiso 1 1 calc R
C16 C 0.6288(3) 0.8183(3) 0.8495(2) 0.0302(8) Uani 1 1 d .
H16 H 0.6183 0.8371 0.9022 0.036 Uiso 1 1 calc R
C17 C 0.4192(3) 0.9609(3) 0.6296(2) 0.0346(9) Uani 1 1 d .
H17 H 0.4199 0.9749 0.5752 0.042 Uiso 1 1 calc R
C18 C 0.3831(3) 1.0251(3) 0.6861(2) 0.0370(9) Uani 1 1 d .
H18 H 0.3565 1.0888 0.6778 0.044 Uiso 1 1 calc R
C19 C 0.3945(3) 0.9755(3) 0.7568(2) 0.0312(8) Uani 1 1 d .
H19 H 0.3768 0.9993 0.8067 0.037 Uiso 1 1 calc R
N11 N 0.4342(2) 0.6773(2) 0.69692(18) 0.0322(7) Uani 1 1 d .
N13 N 0.4309(2) 0.7090(2) 0.77403(17) 0.0255(6) Uani 1 1 d .
N14 N 0.6046(2) 0.7749(3) 0.72218(17) 0.0287(7) Uani 1 1 d .
N16 N 0.5658(2) 0.8020(2) 0.79239(16) 0.0246(6) Uani 1 1 d .
N17 N 0.4527(2) 0.8772(2) 0.66194(17) 0.0272(7) Uani 1 1 d .
N19 N 0.4357(2) 0.8860(2) 0.74166(17) 0.0236(6) Uani 1 1 d .
O1 O 0.3482 0.8457 0.8904 0.0394(7) Uani 1 1 d D
Cl1 Cl 0.55733(9) 0.60643(8) 0.56010(6) 0.0445(3) Uani 1 1 d .
Cl2 Cl 0.57090(9) 0.84709(9) 0.51532(6) 0.0472(3) Uani 1 1 d .
Cu1 Cu 0.51331(3) 0.75326(3) 0.61710(2) 0.02816(16) Uani 1 1 d .
H1 H 0.3289 0.7993 0.9265 0.042 Uiso 1 1 d D

loop_
_atom_site_aniso_label
_atom_site_aniso_U_11
_atom_site_aniso_U_22
_atom_site_aniso_U_33
_atom_site_aniso_U_23
_atom_site_aniso_U_13
_atom_site_aniso_U_12
C1 0.0222(18) 0.0249(18) 0.0213(15) 0.0022(14) -0.0035(13) -0.0005(14)
C2 0.030(2) 0.039(2) 0.0256(17) -0.0031(16) -0.0014(15) 0.0003(17)
C11 0.042(2) 0.026(2) 0.053(3) -0.0102(19) -0.003(2) -0.0059(18)
C12 0.042(3) 0.024(2) 0.066(3) 0.001(2) 0.012(2) -0.0076(18)
C13 0.036(2) 0.027(2) 0.042(2) 0.0065(17) 0.0079(17) -0.0009(17)
C14 0.030(2) 0.036(2) 0.038(2) 0.0065(17) 0.0064(17) 0.0025(17)
C15 0.0203(19) 0.046(2) 0.046(2) 0.006(2) -0.0054(17) -0.0049(17)
C16 0.031(2) 0.032(2) 0.0269(17) 0.0009(16) -0.0073(15) -0.0020(16)
C17 0.044(2) 0.027(2) 0.033(2) 0.0058(16) -0.0052(17) 0.0039(18)
C18 0.042(2) 0.0239(19) 0.045(2) 0.0022(17) -0.0039(18) 0.0074(17)
C19 0.036(2) 0.0251(18) 0.0327(19) -0.0036(16) -0.0022(16) 0.0048(16)
N11 0.040(2) 0.0264(16) 0.0300(16) -0.0034(13) -0.0023(14) -0.0048(14)
N13 0.0293(16) 0.0218(14) 0.0255(14) 0.0011(12) -0.0011(12) -0.0026(13)
N14 0.0274(17) 0.0328(18) 0.0260(15) 0.0003(13) 0.0036(12) 0.0045(13)
N16 0.0222(15) 0.0282(16) 0.0234(14) 0.0014(12) 0.0001(11) 0.0013(12)
N17 0.0348(17) 0.0250(15) 0.0219(14) 0.0027(12) -0.0035(13) 0.0046(13)
N19 0.0283(16) 0.0200(14) 0.0224(14) -0.0007(12) -0.0053(11) 0.0023(12)
O1 0.0291(15) 0.0457(18) 0.0434(16) 0.0030(14) 0.0121(12) 0.0031(13)
Cl1 0.0750(8) 0.0278(5) 0.0307(5) -0.0002(4) 0.0057(5) 0.0118(5)
Cl2 0.0731(8) 0.0323(5) 0.0363(5) 0.0056(4) 0.0160(5) 0.0004(5)
Cu1 0.0408(3) 0.0222(3) 0.0215(2) 0.00003(18) -0.00066(17) 0.0031(2)

loop_
_atom_type_symbol
_atom_type_description
_atom_type_scat_dispersion_real
_atom_type_scat_dispersion_imag
_atom_type_scat_source
C C 0.0033 0.0016 'International Tables Vol C Tables 4.2.6.8 and 6.1.1.4'
H H 0.0000 0.0000 'International Tables Vol C Tables 4.2.6.8 and 6.1.1.4'
N N 0.0061 0.0033 'International Tables Vol C Tables 4.2.6.8 and 6.1.1.4'
O O 0.0106 0.0060 'International Tables Vol C Tables 4.2.6.8 and 6.1.1.4'
Cl Cl 0.1484 0.1585 'International Tables Vol C Tables 4.2.6.8 and 6.1.1.4'
Cu Cu 0.3201 1.2651 'International Tables Vol C Tables 4.2.6.8 and 6.1.1.4'

loop_
_geom_angle_atom_site_label_1
_geom_angle_atom_site_label_2
_geom_angle_atom_site_label_3
_geom_angle
N16 C1 N13 109.2(3)
N16 C1 N19 109.7(3)
N13 C1 N19 108.6(3)
N16 C1 C2 108.8(3)
N13 C1 C2 111.1(3)
N19 C1 C2 109.4(3)
O1 C2 C1 111.8
O1 C2 H2A 109.3
C1 C2 H2A 109.3
O1 C2 H2B 109.3
C1 C2 H2B 109.3
H2A C2 H2B 107.9
N11 C11 C12 111.3(4)
N11 C11 H11 124.4
C12 C11 H11 124.4
C13 C12 C11 105.0(4)
C13 C12 H12 127.5
C11 C12 H12 127.5
N13 C13 C12 108.0(4)
N13 C13 H13 126.0
C12 C13 H13 126.0
N14 C14 C15 111.4(4)
N14 C14 H14 124.3
C15 C14 H14 124.3
C16 C15 C14 105.9(4)
C16 C15 H15 127.0
C14 C15 H15 127.0
C15 C16 N16 107.0(3)
C15 C16 H16 126.5
N16 C16 H16 126.5
N17 C17 C18 111.6(3)
N17 C17 H17 124.2
C18 C17 H17 124.2
C19 C18 C17 105.3(4)
C19 C18 H18 127.4
C17 C18 H18 127.4
N19 C19 C18 107.7(3)
N19 C19 H19 126.1
C18 C19 H19 126.1
C11 N11 N13 105.6(3)
C11 N11 Cu1 132.8(3)
N13 N11 Cu1 119.8(2)
C13 N13 N11 110.1(3)
C13 N13 C1 129.5(3)
N11 N13 C1 120.4(3)
C14 N14 N16 104.7(3)
C14 N14 Cu1 138.1(3)
N16 N14 Cu1 117.1(2)
C16 N16 N14 110.9(3)
C16 N16 C1 130.2(3)
N14 N16 C1 118.9(3)
C17 N17 N19 105.3(3)
C17 N17 Cu1 133.3(3)
N19 N17 Cu1 121.3(2)
C19 N19 N17 110.1(3)
C19 N19 C1 129.8(3)
N17 N19 C1 119.9(3)
C2 O1 H1 108.82
N17 Cu1 N11 83.36(13)
N17 Cu1 Cl1 170.07(10)
N11 Cu1 Cl1 91.99(10)
N17 Cu1 N14 82.93(12)
N11 Cu1 N14 84.08(12)
Cl1 Cu1 N14 105.38(9)
N17 Cu1 Cl2 91.05(10)
N11 Cu1 Cl2 166.89(11)
Cl1 Cu1 Cl2 91.63(5)
N14 Cu1 Cl2 107.06(9)

loop_
_geom_bond_atom_site_label_1
_geom_bond_atom_site_label_2
_geom_bond_distance
C1 N16 1.451(5)
C1 N13 1.454(5)
C1 N19 1.464(4)
C1 C2 1.533(5)
C2 O1 1.406
C2 H2A 0.9700
C2 H2B 0.9700
C11 N11 1.321(5)
C11 C12 1.383(6)
C11 H11 0.9300
C12 C13 1.359(6)
C12 H12 0.9300
C13 N13 1.348(5)
C13 H13 0.9300
C14 N14 1.322(5)
C14 C15 1.383(6)
C14 H14 0.9300
C15 C16 1.347(6)
C15 H15 0.9300
C16 N16 1.357(5)
C16 H16 0.9300
C17 N17 1.316(5)
C17 C18 1.374(6)
C17 H17 0.9300
C18 C19 1.360(5)
C18 H18 0.9300
C19 N19 1.342(5)
C19 H19 0.9300
N11 N13 1.358(4)
N11 Cu1 2.040(3)
N14 N16 1.358(4)
N14 Cu1 2.244(3)
N17 N19 1.365(4)
N17 Cu1 1.997(3)
O1 H1 0.90267
Cl1 Cu1 2.2364(12)
Cl2 Cu1 2.2674(11)

loop_
_platon_squeeze_void_nr
_platon_squeeze_void_average_x
_platon_squeeze_void_average_y
_platon_squeeze_void_average_z
_platon_squeeze_void_volume
_platon_squeeze_void_count_electrons
1 0.250 0.031 0.505 134.3 24.7
2 0.250 -0.010 1.005 134.3 25.0
3 0.750 0.030 0.995 134.3 24.9
4 0.750 -0.010 0.495 134.3 25.1
